data_8100168
loop_
_publ_author_name
'Lin, Jian-Li'
'Zheng, Yue-Qing'

_publ_section_title
;
Crystal structure of catena-chlorobis(imidazole)(\m-imidazolato-
N,N')copper(II), [Cu(Cl)(C~3~H~4~N~2~)~2~(C~3~H~3~N~2~)]
;
_journal_issue 4
_journal_name_full 'Zeitschrift f\"ur Kristallographie - New Crystal Structures'
_journal_page_first 431
_journal_page_last 432
_journal_volume 219
_journal_year 2004
_chemical_formula_moiety '[Cu(C~3~H~4~N~2~)~2~Cl(C~3~H~3~N~2~)]'
_chemical_formula_sum 'C9 H11 Cl Cu N6'
_chemical_formula_weight 302.23
_space_group_IT_number 31
_symmetry_cell_setting orthorhombic
_symmetry_space_group_name_Hall 'P 2ac -2'
_symmetry_space_group_name_H-M 'P m n 21'
_cell_angle_alpha 90.00
_cell_angle_beta 90.00
_cell_angle_gamma 90.00
_cell_formula_units_Z 2
_cell_length_a 13.733(3)
_cell_length_b 6.1020(12)
_cell_length_c 7.2520(15)
_cell_measurement_temperature 293(2)
_cell_volume 607.7(2)
_diffrn_ambient_temperature 293(2)
_exptl_crystal_density_diffrn 1.652
_cod_original_formula_sum 'C9 H11 Cl1 Cu1 N6'
_cod_database_code 8100168

loop_
_symmetry_equiv_pos_as_xyz
'x, y, z'
'-x+1/2, -y, z+1/2'
'x+1/2, -y, z+1/2'
'-x, y, z'

loop_
_atom_site_label
_atom_site_type_symbol
_atom_site_fract_x
_atom_site_fract_y
_atom_site_fract_z
_atom_site_U_iso_or_equiv
_atom_site_adp_type
_atom_site_occupancy
_atom_site_symmetry_multiplicity
_atom_site_Wyckoff_symbol
_atom_site_calc_flag
_atom_site_refinement_flags
_atom_site_disorder_assembly
_atom_site_disorder_group
Cu Cu 0.5000 0.32550(17) 0.91563(16) 0.0238(4) Uani 1 2 a d S . .
Cl Cl 0.5000 0.3130(4) 1.2692(4) 0.0335(7) Uani 1 2 a d S . .
N1 N 0.3508(4) 0.3216(8) 0.8808(10) 0.0287(17) Uani 1 4 b d . . .
N2 N 0.1997(5) 0.4125(13) 0.8205(11) 0.053(2) Uani 1 4 b d . . .
H2A H 0.1501 0.4899 0.7891 0.074(13) Uiso 1 4 b calc R . .
C1 C 0.2906(5) 0.1446(11) 0.912(2) 0.0441(18) Uani 1 4 b d . . .
H1 H 0.3106 0.0077 0.9535 0.074(13) Uiso 1 4 b calc R . .
C2 C 0.1983(6) 0.2012(12) 0.8721(14) 0.048(3) Uani 1 4 b d . . .
H2 H 0.1438 0.1111 0.8791 0.074(13) Uiso 1 4 b calc R . .
C3 C 0.2931(6) 0.4817(13) 0.8268(12) 0.041(2) Uani 1 4 b d . . .
H3 H 0.3138 0.6225 0.7972 0.074(13) Uiso 1 4 b calc R . .
N3 N 0.5000 0.0099(11) 0.8719(10) 0.018(2) Uani 1 2 a d S . .
N4 N 0.5000 -0.3558(13) 0.8621(12) 0.035(3) Uani 1 2 a d S . .
C4 C 0.5000 -0.0633(18) 0.6927(18) 0.034(3) Uani 1 2 a d S . .
H4 H 0.5000 0.0275 0.5897 0.074(13) Uiso 1 2 a calc SR . .
C5 C 0.5000 -0.2847(17) 0.6859(16) 0.036(3) Uani 1 2 a d S . .
H5 H 0.5000 -0.3713 0.5804 0.074(13) Uiso 1 2 a calc SR . .
C6 C 0.5000 -0.1750(13) 0.9671(13) 0.023(2) Uani 1 2 a d S . .
H6 H 0.5000 -0.1793 1.0953 0.074(13) Uiso 1 2 a calc SR . .

loop_
_atom_site_aniso_label
_atom_site_aniso_U_11
_atom_site_aniso_U_22
_atom_site_aniso_U_33
_atom_site_aniso_U_23
_atom_site_aniso_U_13
_atom_site_aniso_U_12
Cu 0.0261(6) 0.0107(5) 0.0345(7) -0.0001(12) 0.000 0.000
Cl 0.0309(14) 0.0369(15) 0.0329(15) -0.0019(17) 0.000 0.000
N1 0.026(2) 0.023(2) 0.037(5) 0.001(3) -0.002(3) 0.004(2)
N2 0.026(4) 0.071(4) 0.062(5) 0.006(5) -0.005(4) 0.012(4)
C1 0.033(3) 0.032(3) 0.068(5) 0.013(7) 0.004(7) 0.001(3)
C2 0.033(4) 0.047(5) 0.066(9) -0.005(5) -0.001(4) -0.002(4)
C3 0.033(4) 0.043(4) 0.047(5) 0.011(5) -0.007(4) 0.007(4)
N3 0.022(4) 0.011(3) 0.020(6) 0.005(3) 0.000 0.000
N4 0.030(4) 0.027(5) 0.048(9) 0.003(5) 0.000 0.000
C4 0.038(6) 0.019(6) 0.047(7) 0.010(6) 0.000 0.000
C5 0.067(7) 0.024(6) 0.017(5) -0.006(5) 0.000 0.000
C6 0.026(4) 0.004(3) 0.039(7) 0.005(5) 0.000 0.000

loop_
_geom_bond_atom_site_label_1
_geom_bond_atom_site_label_2
_geom_bond_distance
_geom_bond_site_symmetry_2
_geom_bond_publ_flag
Cu N3 1.952(7) . ?
Cu N4 1.983(8) 1_565 ?
Cu N1 2.065(5) 4_655 ?
Cu N1 2.065(5) . ?
Cu Cl 2.565(3) . ?
N1 C3 1.317(9) . ?
N1 C1 1.379(8) . ?
N2 C2 1.343(10) . ?
N2 C3 1.351(10) . ?
N2 H2A 0.8600 . ?
C1 C2 1.345(11) . ?
C1 H1 0.9300 . ?
C2 H2 0.9300 . ?
C3 H3 0.9300 . ?
N3 C6 1.323(10) . ?
N3 C4 1.374(15) . ?
N4 C6 1.340(11) . ?
N4 C5 1.349(14) . ?
N4 Cu 1.983(8) 1_545 ?
C4 C5 1.352(14) . ?
C4 H4 0.9300 . ?
C5 H5 0.9300 . ?
C6 H6 0.9300 . ?
